data_7212476
loop_
_publ_author_name
'Chattoraj, Sayantan'
'Shi, Limin'
'Sun, Changquan Calvin'

_publ_section_title
;
 Understanding the relationship between crystal structure, plasticity and
 compaction behaviour of theophylline, methyl gallate, and their
 1&#x2009;:&#x2009;1 co-crystal
;
_journal_issue 8
_journal_name_full CrystEngComm
_journal_page_first 2466
_journal_paper_doi 10.1039/c000614a
_journal_volume 12
_journal_year 2010
_chemical_formula_moiety 'C8 H8 O5'
_chemical_formula_sum 'C8 H8 O5'
_chemical_formula_weight 184.14
_chemical_name_common methylgallate
_chemical_name_systematic
;
?
;
_space_group_IT_number 14
_symmetry_cell_setting monoclinic
_symmetry_space_group_name_Hall '-P 2yn'
_symmetry_space_group_name_H-M 'P 1 21/n 1'
_atom_sites_solution_hydrogens geom
_atom_sites_solution_primary direct
_atom_sites_solution_secondary difmap
_audit_creation_method SHELXL-97
_cell_angle_alpha 90.00
_cell_angle_beta 96.005(2)
_cell_angle_gamma 90.00
_cell_formula_units_Z 4
_cell_length_a 7.6798(12)
_cell_length_b 9.9854(15)
_cell_length_c 10.5949(16)
_cell_measurement_reflns_used 2951
_cell_measurement_temperature 173(2)
_cell_measurement_theta_max 27.42
_cell_measurement_theta_min 3.13
_cell_volume 808.0(2)
_computing_cell_refinement 'Bruker SMART'
_computing_data_collection 'Bruker SMART'
_computing_data_reduction 'Bruker SAINT'
_computing_molecular_graphics 'Bruker SHELXTL'
_computing_publication_material 'Bruker SHELXTL'
_computing_structure_refinement 'Bruker SHELXTL'
_computing_structure_solution 'Bruker SHELXTL'
_diffrn_ambient_temperature 173(2)
_diffrn_measured_fraction_theta_full 0.995
_diffrn_measured_fraction_theta_max 0.995
_diffrn_measurement_device_type 'CCD area detector'
_diffrn_measurement_method 'phi and omega scans'
_diffrn_radiation_monochromator graphite
_diffrn_radiation_source 'sealed tube'
_diffrn_radiation_type MoK\a
_diffrn_radiation_wavelength 0.71073
_diffrn_reflns_av_R_equivalents 0.0284
_diffrn_reflns_av_sigmaI/netI 0.0199
_diffrn_reflns_limit_h_max 9
_diffrn_reflns_limit_h_min -9
_diffrn_reflns_limit_k_max 12
_diffrn_reflns_limit_k_min 0
_diffrn_reflns_limit_l_max 13
_diffrn_reflns_limit_l_min 0
_diffrn_reflns_number 7106
_diffrn_reflns_theta_full 27.49
_diffrn_reflns_theta_max 27.49
_diffrn_reflns_theta_min 2.81
_exptl_absorpt_coefficient_mu 0.128
_exptl_absorpt_correction_T_max 0.985
_exptl_absorpt_correction_T_min 0.966
_exptl_absorpt_correction_type multi-scan
_exptl_absorpt_process_details 'SADABS (Sheldrick, 2004)'
_exptl_crystal_colour Colorless
_exptl_crystal_density_diffrn 1.514
_exptl_crystal_density_method 'not measured'
_exptl_crystal_description Block
_exptl_crystal_F_000 384
_exptl_crystal_size_max 0.28
_exptl_crystal_size_mid 0.23
_exptl_crystal_size_min 0.12
_refine_diff_density_max 0.243
_refine_diff_density_min -0.310
_refine_diff_density_rms 0.067
_refine_ls_extinction_method none
_refine_ls_goodness_of_fit_ref 1.085
_refine_ls_hydrogen_treatment constr
_refine_ls_matrix_type full
_refine_ls_number_parameters 122
_refine_ls_number_reflns 1840
_refine_ls_number_restraints 0
_refine_ls_restrained_S_all 1.085
_refine_ls_R_factor_all 0.0621
_refine_ls_R_factor_gt 0.0469
_refine_ls_shift/su_max 0.000
_refine_ls_shift/su_mean 0.000
_refine_ls_structure_factor_coef Fsqd
_refine_ls_weighting_details 'calc w=1/[\s^2^(Fo^2^)+(0.0812P)^2^+0.2214P] where P=(Fo^2^+2Fc^2^)/3'
_refine_ls_weighting_scheme calc
_refine_ls_wR_factor_gt 0.1255
_refine_ls_wR_factor_ref 0.1380
_reflns_number_gt 1404
_reflns_number_total 1840
_reflns_threshold_expression >2sigma(I)
_cod_data_source_file c000614a.txt
_cod_data_source_block Methylgallate
_cod_depositor_comments
;
The following automatic conversions were performed:

'_symmetry_cell_setting' value 'Monoclinic' changed to 'monoclinic'
according to /home/saulius/struct/CIF-dictionaries/cif_core.dic
dictionary named 'cif_core.dic' version 2.4.2 from
2011-04-26.

'_exptl_absorpt_correction_type' value 'Multi-scan'
changed to 'multi-scan' according to
/home/saulius/struct/CIF-dictionaries/cif_core.dic dictionary named
'cif_core.dic' version 2.4.2 from 2011-04-26.

Automatic conversion script
Id: cif_fix_values 1891 2012-01-12 08:04:46Z andrius 
;
_cod_original_sg_symbol_H-M P2(1)/n
_cod_database_code 7212476

loop_
_symmetry_equiv_pos_as_xyz
'x, y, z'
'-x+1/2, y+1/2, -z+1/2'
'-x, -y, -z'
'x-1/2, -y-1/2, z-1/2'

loop_
_atom_site_label
_atom_site_type_symbol
_atom_site_fract_x
_atom_site_fract_y
_atom_site_fract_z
_atom_site_U_iso_or_equiv
_atom_site_adp_type
_atom_site_occupancy
_atom_site_symmetry_multiplicity
_atom_site_calc_flag
_atom_site_refinement_flags
O5 O 0.79135(14) 0.48950(12) 0.61672(10) 0.0292(3) Uani 1 1 d .
O1 O 0.11877(15) 0.23961(13) 0.72732(11) 0.0352(3) Uani 1 1 d .
H1A H 0.0604 0.1744 0.6957 0.042 Uiso 1 1 calc R
O2 O 0.16453(15) 0.08362(12) 0.52444(11) 0.0319(3) Uani 1 1 d .
H2A H 0.1849 0.0488 0.4553 0.038 Uiso 1 1 calc R
O3 O 0.44584(17) 0.11931(12) 0.39088(11) 0.0356(3) Uani 1 1 d .
H3A H 0.5130 0.1544 0.3426 0.043 Uiso 1 1 calc R
O4 O 0.63962(14) 0.55423(11) 0.77600(10) 0.0284(3) Uani 1 1 d .
C1 C 0.52711(19) 0.37785(15) 0.63758(14) 0.0231(3) Uani 1 1 d .
C2 C 0.3803(2) 0.35870(15) 0.70306(14) 0.0249(3) Uani 1 1 d .
H2B H 0.3622 0.4128 0.7743 0.030 Uiso 1 1 calc R
C3 C 0.26172(19) 0.25930(16) 0.66226(14) 0.0241(3) Uani 1 1 d .
C4 C 0.2869(2) 0.17914(15) 0.55827(14) 0.0242(3) Uani 1 1 d .
C5 C 0.4332(2) 0.20084(15) 0.49304(14) 0.0259(4) Uani 1 1 d .
C6 C 0.5538(2) 0.29891(16) 0.53277(14) 0.0255(4) Uani 1 1 d .
H6A H 0.6541 0.3124 0.4889 0.031 Uiso 1 1 calc R
C7 C 0.65493(19) 0.48205(15) 0.68440(14) 0.0234(3) Uani 1 1 d .
C8 C 0.9234(2) 0.58841(18) 0.65665(17) 0.0335(4) Uani 1 1 d .
H8A H 1.0196 0.5820 0.6030 0.050 Uiso 1 1 calc R
H8B H 0.9684 0.5721 0.7453 0.050 Uiso 1 1 calc R
H8C H 0.8717 0.6781 0.6487 0.050 Uiso 1 1 calc R

loop_
_atom_site_aniso_label
_atom_site_aniso_U_11
_atom_site_aniso_U_22
_atom_site_aniso_U_33
_atom_site_aniso_U_23
_atom_site_aniso_U_13
_atom_site_aniso_U_12
O5 0.0257(6) 0.0340(6) 0.0288(6) -0.0046(5) 0.0069(5) -0.0074(5)
O1 0.0322(6) 0.0383(7) 0.0384(7) -0.0110(5) 0.0189(5) -0.0104(5)
O2 0.0335(7) 0.0355(6) 0.0282(6) -0.0067(5) 0.0105(5) -0.0112(5)
O3 0.0438(7) 0.0372(7) 0.0289(6) -0.0103(5) 0.0183(5) -0.0155(6)
O4 0.0265(6) 0.0298(6) 0.0290(6) -0.0060(5) 0.0033(4) 0.0007(5)
C1 0.0228(8) 0.0239(7) 0.0227(7) 0.0026(6) 0.0026(6) 0.0011(6)
C2 0.0254(8) 0.0265(8) 0.0233(7) -0.0010(6) 0.0054(6) 0.0014(6)
C3 0.0219(7) 0.0277(8) 0.0236(7) 0.0028(6) 0.0068(6) 0.0008(6)
C4 0.0254(7) 0.0252(7) 0.0222(7) 0.0007(6) 0.0032(6) -0.0024(6)
C5 0.0302(8) 0.0258(8) 0.0225(7) -0.0008(6) 0.0068(6) -0.0013(6)
C6 0.0234(7) 0.0294(8) 0.0246(7) 0.0005(6) 0.0073(6) -0.0027(6)
C7 0.0229(7) 0.0248(7) 0.0226(7) 0.0024(6) 0.0027(6) 0.0023(6)
C8 0.0283(8) 0.0374(9) 0.0348(9) -0.0005(7) 0.0029(7) -0.0107(7)

loop_
_atom_type_symbol
_atom_type_description
_atom_type_scat_dispersion_real
_atom_type_scat_dispersion_imag
_atom_type_scat_source
C C 0.0033 0.0016 'International Tables Vol C Tables 4.2.6.8 and 6.1.1.4'
H H 0.0000 0.0000 'International Tables Vol C Tables 4.2.6.8 and 6.1.1.4'
O O 0.0106 0.0060 'International Tables Vol C Tables 4.2.6.8 and 6.1.1.4'

loop_
_geom_angle_atom_site_label_1
_geom_angle_atom_site_label_2
_geom_angle_atom_site_label_3
_geom_angle
C7 O5 C8 116.59(12)
C3 O1 H1A 109.5
C4 O2 H2A 109.5
C5 O3 H3A 109.5
C6 C1 C2 120.75(14)
C6 C1 C7 121.12(14)
C2 C1 C7 118.11(14)
C3 C2 C1 118.78(14)
C3 C2 H2B 120.6
C1 C2 H2B 120.6
O1 C3 C2 118.75(13)
O1 C3 C4 120.06(14)
C2 C3 C4 121.18(14)
O2 C4 C3 117.53(13)
O2 C4 C5 123.22(13)
C3 C4 C5 119.24(14)
O3 C5 C6 124.22(14)
O3 C5 C4 115.30(14)
C6 C5 C4 120.47(14)
C5 C6 C1 119.56(14)
C5 C6 H6A 120.2
C1 C6 H6A 120.2
O4 C7 O5 122.68(14)
O4 C7 C1 124.35(14)
O5 C7 C1 112.97(13)
O5 C8 H8A 109.5
O5 C8 H8B 109.5
H8A C8 H8B 109.5
O5 C8 H8C 109.5
H8A C8 H8C 109.5
H8B C8 H8C 109.5

loop_
_geom_bond_atom_site_label_1
_geom_bond_atom_site_label_2
_geom_bond_distance
O5 C7 1.3321(18)
O5 C8 1.4469(19)
O1 C3 1.3701(17)
O1 H1A 0.8400
O2 C4 1.3607(19)
O2 H2A 0.8400
O3 C5 1.3659(19)
O3 H3A 0.8400
O4 C7 1.2244(19)
C1 C6 1.394(2)
C1 C2 1.397(2)
C1 C7 1.480(2)
C2 C3 1.385(2)
C2 H2B 0.9500
C3 C4 1.392(2)
C4 C5 1.396(2)
C5 C6 1.383(2)
C6 H6A 0.9500
C8 H8A 0.9800
C8 H8B 0.9800
C8 H8C 0.9800

loop_
_geom_hbond_atom_site_label_D
_geom_hbond_atom_site_label_H
_geom_hbond_atom_site_label_A
_geom_hbond_distance_DH
_geom_hbond_distance_HA
_geom_hbond_distance_DA
_geom_hbond_angle_DHA
_geom_hbond_site_symmetry_A
O1 H1A O4 0.84 2.00 2.7113(16) 142.5 2_546
O1 H1A O2 0.84 2.25 2.7071(16) 114.4 .
O2 H2A O4 0.84 2.16 2.9587(16) 159.7 4_565
O2 H2A O3 0.84 2.29 2.7269(16) 112.4 .
O3 H3A O1 0.84 1.87 2.6894(16) 166.5 4_665

loop_
_geom_torsion_atom_site_label_1
_geom_torsion_atom_site_label_2
_geom_torsion_atom_site_label_3
_geom_torsion_atom_site_label_4
_geom_torsion
C6 C1 C2 C3 0.3(2)
C7 C1 C2 C3 -178.43(13)
C1 C2 C3 O1 179.32(14)
C1 C2 C3 C4 0.1(2)
O1 C3 C4 O2 0.7(2)
C2 C3 C4 O2 179.88(13)
O1 C3 C4 C5 179.89(14)
C2 C3 C4 C5 -0.9(2)
O2 C4 C5 O3 0.3(2)
C3 C4 C5 O3 -178.84(14)
O2 C4 C5 C6 -179.48(14)
C3 C4 C5 C6 1.4(2)
O3 C5 C6 C1 179.21(15)
C4 C5 C6 C1 -1.0(2)
C2 C1 C6 C5 0.2(2)
C7 C1 C6 C5 178.83(13)
C8 O5 C7 O4 0.0(2)
C8 O5 C7 C1 -179.61(13)
C6 C1 C7 O4 -179.72(14)
C2 C1 C7 O4 -1.0(2)
C6 C1 C7 O5 -0.1(2)
C2 C1 C7 O5 178.55(13)
